data_7237600
loop_
_publ_author_name
'Huang, Qiuqin'
'Mei, Xiaofei'
'Xie, Zongliang'
'Wu, Duobin'
'Yang, Shuming'
'Gong, Wenjing'
'Chi, Zhenguo'
'Lin, Zhenghuan'
'Ling, Qidan'

_publ_section_title
;
 Photo-induced phosphorescence and mechanoluminescence switching in a
 simple purely organic molecule
;
_journal_issue 9
_journal_name_full 'Journal of Materials Chemistry C'
_journal_page_first 2530
_journal_paper_doi 10.1039/C8TC06202A
_journal_volume 7
_journal_year 2019
_chemical_formula_moiety '4(C14 H13 N O)'
_chemical_formula_sum 'C56 H52 N4 O4'
_chemical_formula_weight 845.01
_space_group_crystal_system tetragonal
_space_group_IT_number 80
_space_group_name_Hall 'I 4bw'
_space_group_name_H-M_alt 'I 41'
_atom_sites_solution_hydrogens geom
_atom_sites_solution_primary dual
_audit_creation_date 2018-11-08
_audit_creation_method
;
Olex2 1.2-beta
(compiled 2017.01.04 svn.r3372 for OlexSys, GUI svn.r5292)
;
_audit_update_record
;
2018-11-23 deposited with the CCDC.
2019-02-05 downloaded from the CCDC.
;
_cell_angle_alpha 90
_cell_angle_beta 90
_cell_angle_gamma 90
_cell_formula_units_Z 4
_cell_length_a 27.4577(12)
_cell_length_b 27.4577(12)
_cell_length_c 5.9843(4)
_cell_measurement_reflns_used 2596
_cell_measurement_temperature 100.00(10)
_cell_measurement_theta_max 27.2120
_cell_measurement_theta_min 3.4800
_cell_volume 4511.7(4)
_computing_cell_refinement 'CrysAlisPro 1.171.39.46e (Rigaku OD, 2018)'
_computing_data_collection 'CrysAlisPro 1.171.39.46e (Rigaku OD, 2018)'
_computing_data_reduction 'CrysAlisPro 1.171.39.46e (Rigaku OD, 2018)'
_computing_molecular_graphics 'Olex2 (Dolomanov et al., 2009)'
_computing_publication_material 'Olex2 (Dolomanov et al., 2009)'
_computing_structure_refinement 'ShelXL (Sheldrick, 2015)'
_computing_structure_solution 'ShelXT (Sheldrick, 2015)'
_diffrn_ambient_environment N~2~
_diffrn_ambient_temperature 100.00(10)
_diffrn_detector 'CCD plate'
_diffrn_detector_area_resol_mean 10.5148
_diffrn_detector_type Atlas
_diffrn_measured_fraction_theta_full 0.994
_diffrn_measured_fraction_theta_max 0.994
_diffrn_measurement_details
;
List of Runs (angles in degrees, time in seconds):

  # Type    Start    End  Width  t~exp~   \w     \q     \k     \f   Frames
#--------------------------------------------------------------------------
  1  \w    -18.00  64.00   1.00  125.24    --   10.21  57.00  90.00   82
  2  \w     10.00  71.00   1.00  125.24    --   10.21  77.00 -60.00   61
;
_diffrn_measurement_device 'four-circle diffractometer'
_diffrn_measurement_device_type 'SuperNova, Dual, Cu at home/near, Atlas'
_diffrn_measurement_method '\w scans'
_diffrn_orient_matrix_type 'CrysAlisPro convention (1999,Acta A55,543-557)'
_diffrn_orient_matrix_UB_11 -0.0017312000
_diffrn_orient_matrix_UB_12 0.0247278000
_diffrn_orient_matrix_UB_13 0.0328091000
_diffrn_orient_matrix_UB_21 0.0250220000
_diffrn_orient_matrix_UB_22 0.0033692000
_diffrn_orient_matrix_UB_23 -0.0252273000
_diffrn_orient_matrix_UB_31 -0.0062201000
_diffrn_orient_matrix_UB_32 0.0065791000
_diffrn_orient_matrix_UB_33 -0.1110605000
_diffrn_radiation_monochromator mirror
_diffrn_radiation_probe x-ray
_diffrn_radiation_type MoK\a
_diffrn_radiation_wavelength 0.71073
_diffrn_reflns_av_R_equivalents 0.0571
_diffrn_reflns_av_unetI/netI 0.0694
_diffrn_reflns_Laue_measured_fraction_full 0.994
_diffrn_reflns_Laue_measured_fraction_max 0.994
_diffrn_reflns_limit_h_max 32
_diffrn_reflns_limit_h_min -28
_diffrn_reflns_limit_k_max 28
_diffrn_reflns_limit_k_min -32
_diffrn_reflns_limit_l_max 7
_diffrn_reflns_limit_l_min -6
_diffrn_reflns_number 7636
_diffrn_reflns_point_group_measured_fraction_full 0.817
_diffrn_reflns_point_group_measured_fraction_max 0.817
_diffrn_reflns_theta_full 24.996
_diffrn_reflns_theta_max 24.996
_diffrn_reflns_theta_min 3.318
_diffrn_source 'micro-focus sealed X-ray tube'
_diffrn_source_type 'SuperNova (Mo) X-ray Source'
_exptl_absorpt_coefficient_mu 0.078
_exptl_absorpt_correction_T_max 1.00000
_exptl_absorpt_correction_T_min 0.94238
_exptl_absorpt_correction_type multi-scan
_exptl_absorpt_process_details
;
CrysAlisPro 1.171.39.46e (Rigaku Oxford Diffraction, 2018)
Empirical absorption correction using spherical harmonics,
 implemented in SCALE3 ABSPACK scaling algorithm.
;
_exptl_crystal_colour colorless
_exptl_crystal_density_diffrn 1.244
_exptl_crystal_description strip
_exptl_crystal_F_000 1792
_refine_diff_density_max 0.213
_refine_diff_density_min -0.234
_refine_diff_density_rms 0.042
_refine_ls_abs_structure_details
;
 Flack x determined using 773 quotients [(I+)-(I-)]/[(I+)+(I-)]
 (Parsons, Flack and Wagner, Acta Cryst. B69 (2013) 249-259).
;
_refine_ls_abs_structure_Flack 0.8(10)
_refine_ls_extinction_method none
_refine_ls_goodness_of_fit_ref 1.066
_refine_ls_hydrogen_treatment constr
_refine_ls_matrix_type full
_refine_ls_number_parameters 291
_refine_ls_number_reflns 3244
_refine_ls_number_restraints 1
_refine_ls_restrained_S_all 1.066
_refine_ls_R_factor_all 0.0613
_refine_ls_R_factor_gt 0.0472
_refine_ls_shift/su_max 0.000
_refine_ls_shift/su_mean 0.000
_refine_ls_structure_factor_coef Fsqd
_refine_ls_weighting_details 'w=1/[\s^2^(Fo^2^)+(0.0451P)^2^+0.2296P] where P=(Fo^2^+2Fc^2^)/3'
_refine_ls_weighting_scheme calc
_refine_ls_wR_factor_gt 0.1040
_refine_ls_wR_factor_ref 0.1100
_reflns_Friedel_coverage 0.487
_reflns_Friedel_fraction_full 0.599
_reflns_Friedel_fraction_max 0.599
_reflns_number_gt 2701
_reflns_number_total 3244
_reflns_threshold_expression 'I > 2\s(I)'
_cod_data_source_file c8tc06202a5.cif
_cod_data_source_block linzhh-1103
_cod_original_cell_volume 4511.7(5)
_cod_database_code 7237600
_shelx_shelxl_version_number 2014/7
_shelx_space_group_comment
;
The symmetry employed for this shelxl refinement is uniquely defined
by the following loop, which should always be used as a source of
symmetry information in preference to the above space-group names.
They are only intended as comments.
;
_reflns_odcompleteness_completeness 99.22
_reflns_odcompleteness_iscentric 1
_reflns_odcompleteness_theta 26.32
_olex2_refinement_description
;
1. Fixed Uiso
 At 1.2 times of:
  All C(H) groups, All C(H,H) groups
 At 1.5 times of:
  All O(H) groups
2.a Secondary CH2 refined with riding coordinates:
 C00A(H00F,H00G), C00I(H00A,H00B), C00J(H00C,H00D), C00N(H00N,H00O)
2.b Aromatic/amide H refined with riding coordinates:
 C006(H006), C00D(H00H), C00E(H00E), C00G(H00I), C00H(H00J), C00K(H00K),
 C00L(H00L), C00M(H00M), C00P(H00P), C00Q(H00Q), C00R(H00R), C00S(H00S),
 C00T(H00T), C00U(H00U), C00V(H00V), C00W(H00W)
2.c Idealised tetrahedral OH refined as rotating group:
 O001(H001), O002(H002)
;
_olex2_submission_special_instructions 'No special instructions were received'
_oxdiff_exptl_absorpt_empirical_details
;
Empirical correction (ABSPACK) includes:
- Absorption correction using spherical harmonics
- Frame scaling
;
_oxdiff_exptl_absorpt_empirical_full_max 1.209
_oxdiff_exptl_absorpt_empirical_full_min 0.785

loop_
_space_group_symop_operation_xyz
'x, y, z'
'-x+1/2, -y+1/2, z+1/2'
'-y, x+1/2, z+1/4'
'y+1/2, -x, z+3/4'
'x+1/2, y+1/2, z+1/2'
'-x+1, -y+1, z+1'
'-y+1/2, x+1, z+3/4'
'y+1, -x+1/2, z+5/4'

loop_
_atom_site_label
_atom_site_type_symbol
_atom_site_fract_x
_atom_site_fract_y
_atom_site_fract_z
_atom_site_U_iso_or_equiv
_atom_site_adp_type
_atom_site_occupancy
_atom_site_site_symmetry_order
_atom_site_calc_flag
_atom_site_refinement_flags_posn
O001 O 0.78532(9) 0.29477(9) 0.8889(4) 0.0277(6) Uani 1 1 d .
H001 H 0.7586 0.2927 0.9497 0.042 Uiso 1 1 calc GR
O002 O 0.77934(9) 0.70130(8) 0.3811(5) 0.0279(7) Uani 1 1 d .
H002 H 0.7887 0.7279 0.3359 0.042 Uiso 1 1 calc GR
N003 N 0.80593(10) 0.59880(10) 0.3785(5) 0.0227(7) Uani 1 1 d .
N004 N 0.82188(10) 0.39398(10) 0.8927(5) 0.0234(7) Uani 1 1 d .
C005 C 0.76615(13) 0.58522(12) 0.2476(6) 0.0214(8) Uani 1 1 d .
C006 C 0.74944(13) 0.54038(12) -0.0941(7) 0.0241(9) Uani 1 1 d .
H006 H 0.7601 0.5230 -0.2180 0.029 Uiso 1 1 calc R
C007 C 0.83581(13) 0.55767(12) 0.0757(6) 0.0212(8) Uani 1 1 d .
C008 C 0.78299(13) 0.55906(12) 0.0584(6) 0.0204(8) Uani 1 1 d .
C009 C 0.78410(13) 0.41169(12) 0.7586(6) 0.0235(9) Uani 1 1 d .
C00A C 0.80432(13) 0.62850(13) 0.5807(6) 0.0240(9) Uani 1 1 d .
H00F H 0.8284 0.6164 0.6856 0.029 Uiso 1 1 calc R
H00G H 0.7725 0.6251 0.6496 0.029 Uiso 1 1 calc R
C00B C 0.84824(13) 0.58284(12) 0.2740(6) 0.0216(9) Uani 1 1 d .
C00C C 0.80421(14) 0.43618(12) 0.5720(7) 0.0256(9) Uani 1 1 d .
C00D C 0.89692(13) 0.58869(13) 0.3397(7) 0.0264(9) Uani 1 1 d .
H00H H 0.9051 0.6053 0.4699 0.032 Uiso 1 1 calc R
C00E C 0.73367(13) 0.40876(13) 0.7881(7) 0.0264(9) Uani 1 1 d .
H00E H 0.7205 0.3924 0.9101 0.032 Uiso 1 1 calc R
C00F C 0.86598(13) 0.40641(12) 0.7931(7) 0.0241(9) Uani 1 1 d .
C00G C 0.68386(13) 0.57437(13) 0.1268(7) 0.0287(9) Uani 1 1 d .
H00I H 0.6506 0.5792 0.1470 0.034 Uiso 1 1 calc R
C00H C 0.87257(13) 0.53763(12) -0.0584(7) 0.0268(9) Uani 1 1 d .
H00J H 0.8649 0.5208 -0.1886 0.032 Uiso 1 1 calc R
C00I C 0.82081(13) 0.31043(13) 1.0484(7) 0.0246(9) Uani 1 1 d .
H00A H 0.8532 0.3032 0.9923 0.029 Uiso 1 1 calc R
H00B H 0.8163 0.2926 1.1868 0.029 Uiso 1 1 calc R
C00J C 0.81671(13) 0.36457(13) 1.0941(6) 0.0244(9) Uani 1 1 d .
H00C H 0.7853 0.3712 1.1615 0.029 Uiso 1 1 calc R
H00D H 0.8417 0.3739 1.2004 0.029 Uiso 1 1 calc R
C00K C 0.70026(14) 0.54791(12) -0.0601(7) 0.0263(9) Uani 1 1 d .
H00K H 0.6778 0.5354 -0.1615 0.032 Uiso 1 1 calc R
C00L C 0.92056(14) 0.54342(13) 0.0070(7) 0.0289(10) Uani 1 1 d .
H00L H 0.9453 0.5303 -0.0804 0.035 Uiso 1 1 calc R
C00M C 0.71641(13) 0.59333(13) 0.2817(7) 0.0263(9) Uani 1 1 d .
H00M H 0.7054 0.6109 0.4046 0.032 Uiso 1 1 calc R
C00N C 0.81397(13) 0.68216(13) 0.5363(7) 0.0261(9) Uani 1 1 d .
H00N H 0.8120 0.7002 0.6755 0.031 Uiso 1 1 calc R
H00O H 0.8466 0.6861 0.4766 0.031 Uiso 1 1 calc R
C00O C 0.85683(14) 0.43257(13) 0.5947(7) 0.0268(9) Uani 1 1 d .
C00P C 0.93247(13) 0.56868(13) 0.2026(7) 0.0297(10) Uani 1 1 d .
H00P H 0.9651 0.5722 0.2417 0.036 Uiso 1 1 calc R
C00Q C 0.77349(16) 0.45756(12) 0.4154(7) 0.0309(10) Uani 1 1 d .
H00Q H 0.7865 0.4735 0.2918 0.037 Uiso 1 1 calc R
C00R C 0.72322(16) 0.45498(13) 0.4443(7) 0.0322(10) Uani 1 1 d .
H00R H 0.7025 0.4692 0.3403 0.039 Uiso 1 1 calc R
C00S C 0.70393(15) 0.43074(13) 0.6314(7) 0.0315(10) Uani 1 1 d .
H00S H 0.6703 0.4295 0.6502 0.038 Uiso 1 1 calc R
C00T C 0.91352(13) 0.39714(13) 0.8677(7) 0.0302(10) Uani 1 1 d .
H00T H 0.9193 0.3794 0.9974 0.036 Uiso 1 1 calc R
C00U C 0.94311(16) 0.44243(15) 0.5455(8) 0.0443(13) Uani 1 1 d .
H00U H 0.9694 0.4547 0.4657 0.053 Uiso 1 1 calc R
C00V C 0.95138(15) 0.41541(15) 0.7414(9) 0.0419(12) Uani 1 1 d .
H00V H 0.9832 0.4097 0.7871 0.050 Uiso 1 1 calc R
C00W C 0.89635(16) 0.45090(14) 0.4704(8) 0.0379(11) Uani 1 1 d .
H00W H 0.8910 0.4684 0.3398 0.046 Uiso 1 1 calc R

loop_
_atom_site_aniso_label
_atom_site_aniso_U_11
_atom_site_aniso_U_22
_atom_site_aniso_U_33
_atom_site_aniso_U_23
_atom_site_aniso_U_13
_atom_site_aniso_U_12
O001 0.0269(14) 0.0265(14) 0.0297(15) -0.0058(13) 0.0054(13) -0.0020(11)
O002 0.0333(15) 0.0200(14) 0.0305(16) 0.0064(13) 0.0027(14) 0.0001(11)
N003 0.0238(16) 0.0220(16) 0.0222(18) -0.0002(15) -0.0018(15) 0.0018(13)
N004 0.0222(16) 0.0234(16) 0.0246(18) 0.0004(15) 0.0004(15) -0.0004(13)
C005 0.026(2) 0.0169(18) 0.021(2) 0.0022(17) -0.0008(18) -0.0018(15)
C006 0.031(2) 0.0176(18) 0.024(2) 0.0006(18) 0.0012(18) -0.0021(16)
C007 0.027(2) 0.0136(17) 0.023(2) 0.0067(16) 0.0035(18) 0.0031(15)
C008 0.025(2) 0.0133(17) 0.023(2) 0.0033(17) 0.0009(18) -0.0017(15)
C009 0.032(2) 0.0158(18) 0.023(2) -0.0024(17) 0.0036(18) -0.0011(16)
C00A 0.028(2) 0.027(2) 0.017(2) 0.0015(17) 0.0006(18) 0.0036(16)
C00B 0.024(2) 0.0158(18) 0.025(2) 0.0054(17) -0.0023(18) 0.0015(15)
C00C 0.039(2) 0.0137(18) 0.024(2) -0.0036(17) 0.005(2) -0.0006(16)
C00D 0.029(2) 0.0209(19) 0.030(2) 0.0004(19) -0.0025(19) -0.0020(16)
C00E 0.029(2) 0.024(2) 0.026(2) -0.0011(19) 0.0025(19) -0.0006(16)
C00F 0.027(2) 0.0143(18) 0.031(2) -0.0045(18) 0.0078(19) -0.0021(15)
C00G 0.023(2) 0.026(2) 0.037(3) 0.003(2) 0.000(2) -0.0001(16)
C00H 0.032(2) 0.0188(18) 0.030(2) 0.0057(18) 0.0033(19) 0.0006(16)
C00I 0.0231(19) 0.0252(19) 0.026(2) 0.0002(18) 0.0018(18) 0.0006(16)
C00J 0.025(2) 0.028(2) 0.021(2) -0.0002(18) 0.0015(18) 0.0019(16)
C00K 0.027(2) 0.024(2) 0.028(2) 0.0030(19) -0.0038(18) -0.0024(16)
C00L 0.027(2) 0.022(2) 0.037(3) 0.006(2) 0.007(2) 0.0035(17)
C00M 0.025(2) 0.025(2) 0.029(2) -0.0024(19) 0.0042(19) 0.0041(16)
C00N 0.025(2) 0.026(2) 0.026(2) 0.0003(19) 0.0029(19) -0.0011(16)
C00O 0.037(2) 0.0153(18) 0.029(2) -0.0058(18) 0.010(2) -0.0051(16)
C00P 0.021(2) 0.027(2) 0.041(3) 0.009(2) -0.003(2) -0.0010(17)
C00Q 0.057(3) 0.0152(19) 0.021(2) -0.0005(18) 0.005(2) 0.0001(19)
C00R 0.048(3) 0.019(2) 0.029(2) -0.0036(19) -0.011(2) 0.0088(18)
C00S 0.034(2) 0.025(2) 0.036(3) -0.008(2) -0.002(2) 0.0037(17)
C00T 0.026(2) 0.027(2) 0.038(3) -0.008(2) 0.001(2) -0.0004(16)
C00U 0.040(3) 0.031(2) 0.063(4) -0.015(3) 0.031(3) -0.014(2)
C00V 0.029(2) 0.033(2) 0.064(3) -0.017(3) 0.011(2) -0.0064(19)
C00W 0.052(3) 0.021(2) 0.041(3) -0.005(2) 0.021(2) -0.0090(19)

loop_
_atom_type_symbol
_atom_type_description
_atom_type_scat_dispersion_real
_atom_type_scat_dispersion_imag
_atom_type_scat_source
C C 0.0033 0.0016 'International Tables Vol C Tables 4.2.6.8 and 6.1.1.4'
H H 0.0000 0.0000 'International Tables Vol C Tables 4.2.6.8 and 6.1.1.4'
N N 0.0061 0.0033 'International Tables Vol C Tables 4.2.6.8 and 6.1.1.4'
O O 0.0106 0.0060 'International Tables Vol C Tables 4.2.6.8 and 6.1.1.4'

loop_
_geom_angle_atom_site_label_1
_geom_angle_atom_site_label_2
_geom_angle_atom_site_label_3
_geom_angle
C00I O001 H001 109.5
C00N O002 H002 109.5
C005 N003 C00A 126.2(3)
C00B N003 C005 108.5(3)
C00B N003 C00A 125.0(3)
C009 N004 C00J 126.5(3)
C00F N004 C009 108.3(3)
C00F N004 C00J 125.1(3)
N003 C005 C008 109.2(3)
N003 C005 C00M 129.8(3)
C00M C005 C008 121.0(3)
C008 C006 H006 120.2
C00K C006 H006 120.2
C00K C006 C008 119.6(4)
C00B C007 C008 106.7(3)
C00H C007 C008 133.4(4)
C00H C007 C00B 119.9(3)
C005 C008 C007 106.4(3)
C006 C008 C005 119.6(3)
C006 C008 C007 134.1(4)
N004 C009 C00C 109.2(3)
C00E C009 N004 129.9(4)
C00E C009 C00C 120.9(4)
N003 C00A H00F 109.0
N003 C00A H00G 109.0
N003 C00A C00N 113.0(3)
H00F C00A H00G 107.8
C00N C00A H00F 109.0
C00N C00A H00G 109.0
N003 C00B C007 109.2(3)
N003 C00B C00D 129.4(3)
C00D C00B C007 121.4(3)
C009 C00C C00O 106.3(3)
C00Q C00C C009 119.7(4)
C00Q C00C C00O 134.0(4)
C00B C00D H00H 121.3
C00P C00D C00B 117.3(4)
C00P C00D H00H 121.3
C009 C00E H00E 120.8
C00S C00E C009 118.3(4)
C00S C00E H00E 120.8
N004 C00F C00O 109.3(3)
N004 C00F C00T 128.9(4)
C00T C00F C00O 121.8(4)
C00K C00G H00I 119.4
C00M C00G H00I 119.4
C00M C00G C00K 121.2(3)
C007 C00H H00J 120.7
C00L C00H C007 118.6(4)
C00L C00H H00J 120.7
O001 C00I H00A 109.4
O001 C00I H00B 109.4
O001 C00I C00J 111.4(3)
H00A C00I H00B 108.0
C00J C00I H00A 109.4
C00J C00I H00B 109.4
N004 C00J C00I 112.8(3)
N004 C00J H00C 109.0
N004 C00J H00D 109.0
C00I C00J H00C 109.0
C00I C00J H00D 109.0
H00C C00J H00D 107.8
C006 C00K C00G 120.5(4)
C006 C00K H00K 119.8
C00G C00K H00K 119.8
C00H C00L H00L 119.5
C00H C00L C00P 121.1(4)
C00P C00L H00L 119.5
C005 C00M H00M 120.9
C00G C00M C005 118.1(4)
C00G C00M H00M 120.9
O002 C00N C00A 110.7(3)
O002 C00N H00N 109.5
O002 C00N H00O 109.5
C00A C00N H00N 109.5
C00A C00N H00O 109.5
H00N C00N H00O 108.1
C00F C00O C00C 106.9(3)
C00W C00O C00C 133.7(4)
C00W C00O C00F 119.3(4)
C00D C00P C00L 121.8(4)
C00D C00P H00P 119.1
C00L C00P H00P 119.1
C00C C00Q H00Q 120.1
C00C C00Q C00R 119.7(4)
C00R C00Q H00Q 120.1
C00Q C00R H00R 120.1
C00Q C00R C00S 119.8(4)
C00S C00R H00R 120.1
C00E C00S C00R 121.6(4)
C00E C00S H00S 119.2
C00R C00S H00S 119.2
C00F C00T H00T 121.3
C00V C00T C00F 117.4(4)
C00V C00T H00T 121.3
C00V C00U H00U 119.6
C00W C00U H00U 119.6
C00W C00U C00V 120.7(4)
C00T C00V C00U 121.8(4)
C00T C00V H00V 119.1
C00U C00V H00V 119.1
C00O C00W H00W 120.5
C00U C00W C00O 119.0(4)
C00U C00W H00W 120.5

loop_
_geom_bond_atom_site_label_1
_geom_bond_atom_site_label_2
_geom_bond_distance
O001 H001 0.8200
O001 C00I 1.430(4)
O002 H002 0.8200
O002 C00N 1.429(5)
N003 C005 1.395(4)
N003 C00A 1.460(5)
N003 C00B 1.390(5)
N004 C009 1.399(5)
N004 C00F 1.392(5)
N004 C00J 1.457(5)
C005 C008 1.418(5)
C005 C00M 1.399(5)
C006 H006 0.9300
C006 C008 1.395(5)
C006 C00K 1.381(5)
C007 C008 1.455(5)
C007 C00B 1.415(5)
C007 C00H 1.402(5)
C009 C00C 1.416(5)
C009 C00E 1.398(5)
C00A H00F 0.9700
C00A H00G 0.9700
C00A C00N 1.520(5)
C00B C00D 1.402(5)
C00C C00O 1.455(5)
C00C C00Q 1.391(6)
C00D H00H 0.9300
C00D C00P 1.389(5)
C00E H00E 0.9300
C00E C00S 1.382(5)
C00F C00O 1.410(5)
C00F C00T 1.403(5)
C00G H00I 0.9300
C00G C00K 1.408(6)
C00G C00M 1.389(5)
C00H H00J 0.9300
C00H C00L 1.384(5)
C00I H00A 0.9700
C00I H00B 0.9700
C00I C00J 1.516(5)
C00J H00C 0.9700
C00J H00D 0.9700
C00K H00K 0.9300
C00L H00L 0.9300
C00L C00P 1.399(6)
C00M H00M 0.9300
C00N H00N 0.9700
C00N H00O 0.9700
C00O C00W 1.409(5)
C00P H00P 0.9300
C00Q H00Q 0.9300
C00Q C00R 1.393(6)
C00R H00R 0.9300
C00R C00S 1.406(6)
C00S H00S 0.9300
C00T H00T 0.9300
C00T C00V 1.380(6)
C00U H00U 0.9300
C00U C00V 1.406(7)
C00U C00W 1.380(6)
C00V H00V 0.9300
C00W H00W 0.9300
